data_4061256
_journal_name_full Organometallics
_journal_paper_doi 10.1021/om0494162
_journal_year 2004
_chemical_formula_sum 'C20 H29 Cl3 Cr N3'
_chemical_formula_weight 469.81
_space_group_IT_number 19
_symmetry_cell_setting orthorhombic
_symmetry_space_group_name_Hall 'P 2ac 2ab'
_symmetry_space_group_name_H-M 'P 21 21 21'
_cell_angle_alpha 90.00
_cell_angle_beta 90.00
_cell_angle_gamma 90.00
_cell_formula_units_Z 4
_cell_length_a 11.896(1)
_cell_length_b 12.036(2)
_cell_length_c 15.359(2)
_cell_measurement_temperature 293(2)
_cell_volume 2199.1(5)
_diffrn_ambient_temperature 293(2)
_exptl_crystal_density_diffrn 1.419
_cod_depositor_comments
;
The following automatic conversions were performed:
'_symmetry_cell_setting' value 'Orthorhombic' changed to 'orthorhombic'
according to '/home/saulius/struct/CIF-dictionaries/cif_core.dic'
dictionary named 'cif_core.dic' version 2.4.1 from 2010-06-29.

Automatic conversion script
Id: cif_fix_enum 1527 2010-12-29 10:47:43Z saulius 
;
_cod_database_code 4061256

loop_
_symmetry_equiv_pos_as_xyz
'x, y, z'
'-x+1/2, -y, z+1/2'
'-x, y+1/2, -z+1/2'
'x+1/2, -y+1/2, -z'

loop_
_atom_site_label
_atom_site_type_symbol
_atom_site_fract_x
_atom_site_fract_y
_atom_site_fract_z
_atom_site_U_iso_or_equiv
_atom_site_adp_type
_atom_site_occupancy
_atom_site_symmetry_multiplicity
_atom_site_calc_flag
_atom_site_refinement_flags
_atom_site_disorder_assembly
_atom_site_disorder_group
Cr1 Cr 0.78509(3) 0.33890(3) 0.28715(2) 0.02901(10) Uani 1 1 d . . .
Cl1 Cl 0.70508(5) 0.40779(5) 0.41391(4) 0.04065(14) Uani 1 1 d . . .
Cl2 Cl 0.73432(5) 0.15924(5) 0.32497(4) 0.04655(16) Uani 1 1 d . . .
Cl3 Cl 0.86201(6) 0.25791(5) 0.16350(4) 0.04562(16) Uani 1 1 d . . .
N1 N 0.83869(16) 0.49604(15) 0.23722(12) 0.0342(4) Uani 1 1 d . . .
N2 N 0.63800(16) 0.39052(16) 0.21565(13) 0.0349(4) Uani 1 1 d . . .
N3 N 0.95143(15) 0.35011(16) 0.34262(12) 0.0329(4) Uani 1 1 d . . .
C1 C 0.7850(2) 0.5032(2) 0.14985(15) 0.0412(6) Uani 1 1 d . . .
H1A H 0.8245 0.4553 0.1093 0.049 Uiso 1 1 calc R . .
H1B H 0.7897 0.5789 0.1284 0.049 Uiso 1 1 calc R . .
C2 C 0.6645(2) 0.4688(2) 0.15537(15) 0.0374(5) Uani 1 1 d . . .
C3 C 0.5853(3) 0.5145(2) 0.10002(18) 0.0494(7) Uani 1 1 d . . .
H3A H 0.6064 0.5680 0.0595 0.059 Uiso 1 1 calc R . .
C4 C 0.4756(3) 0.4804(3) 0.1054(2) 0.0566(8) Uani 1 1 d . . .
H4A H 0.4216 0.5084 0.0675 0.068 Uiso 1 1 calc R . .
C5 C 0.4474(2) 0.4038(3) 0.1680(2) 0.0581(8) Uani 1 1 d . . .
H5A H 0.3729 0.3818 0.1739 0.070 Uiso 1 1 calc R . .
C6 C 0.5288(2) 0.3588(2) 0.22268(17) 0.0427(6) Uani 1 1 d . . .
C7 C 0.4935(2) 0.2765(3) 0.29024(18) 0.0561(7) Uani 1 1 d . . .
H7A H 0.5252 0.2970 0.3454 0.084 Uiso 1 1 calc R . .
H7B H 0.5197 0.2039 0.2741 0.084 Uiso 1 1 calc R . .
H7C H 0.4130 0.2759 0.2945 0.084 Uiso 1 1 calc R . .
C8 C 0.9639(2) 0.4890(2) 0.22733(16) 0.0415(6) Uani 1 1 d . . .
H8A H 0.9951 0.5634 0.2248 0.050 Uiso 1 1 calc R . .
H8B H 0.9819 0.4516 0.1732 0.050 Uiso 1 1 calc R . .
C9 C 1.01516(19) 0.42746(19) 0.30129(16) 0.0364(5) Uani 1 1 d . . .
C10 C 1.1265(2) 0.4473(2) 0.3235(2) 0.0479(7) Uani 1 1 d . . .
H10A H 1.1684 0.5001 0.2936 0.058 Uiso 1 1 calc R . .
C11 C 1.1735(2) 0.3880(2) 0.3901(2) 0.0534(7) Uani 1 1 d . . .
H11A H 1.2482 0.3994 0.4056 0.064 Uiso 1 1 calc R . .
C12 C 1.1092(2) 0.3114(2) 0.43396(19) 0.0475(7) Uani 1 1 d . . .
H12A H 1.1403 0.2712 0.4797 0.057 Uiso 1 1 calc R . .
C13 C 0.9975(2) 0.29354(19) 0.41009(15) 0.0376(5) Uani 1 1 d . . .
C14 C 0.9306(2) 0.2111(2) 0.46040(19) 0.0529(7) Uani 1 1 d . . .
H14A H 0.8573 0.2038 0.4348 0.079 Uiso 0.19(4) 1 calc PR A 1
H14B H 0.9233 0.2357 0.5196 0.079 Uiso 0.19(4) 1 calc PR A 1
H14C H 0.9680 0.1404 0.4593 0.079 Uiso 0.19(4) 1 calc PR A 1
H14F H 0.9739 0.1851 0.5090 0.079 Uiso 0.81(4) 1 d PR A 2
H14E H 0.9119 0.1494 0.4235 0.079 Uiso 0.81(4) 1 d PR A 2
H14D H 0.8629 0.2454 0.4811 0.079 Uiso 0.81(4) 1 d PR A 2
C15 C 0.8050(2) 0.60000(19) 0.28647(16) 0.0425(6) Uani 1 1 d . . .
H15A H 0.8148 0.6630 0.2478 0.051 Uiso 1 1 calc R . .
H15B H 0.7255 0.5947 0.2996 0.051 Uiso 1 1 calc R . .
C16 C 0.8663(2) 0.6251(2) 0.37000(18) 0.0452(6) Uani 1 1 d . . .
H16A H 0.9466 0.6271 0.3593 0.054 Uiso 1 1 calc R . .
H16B H 0.8513 0.5671 0.4123 0.054 Uiso 1 1 calc R . .
C17 C 0.8278(3) 0.7365(2) 0.40596(19) 0.0536(7) Uani 1 1 d . . .
H17A H 0.7477 0.7328 0.4177 0.064 Uiso 1 1 calc R . .
H17B H 0.8396 0.7932 0.3620 0.064 Uiso 1 1 calc R . .
C18 C 0.8886(3) 0.7710(2) 0.48890(19) 0.0510(7) Uani 1 1 d . . .
H18A H 0.8667 0.7210 0.5354 0.061 Uiso 1 1 calc R . .
H18B H 0.9689 0.7624 0.4800 0.061 Uiso 1 1 calc R . .
C19 C 0.8659(3) 0.8870(2) 0.5170(2) 0.0659(9) Uani 1 1 d . . .
H19A H 0.7857 0.8959 0.5257 0.079 Uiso 1 1 calc R . .
H19B H 0.8885 0.9372 0.4708 0.079 Uiso 1 1 calc R . .
C20 C 0.9265(3) 0.9192(3) 0.5999(2) 0.0756(10) Uani 1 1 d . . .
H20A H 0.9161 0.9971 0.6107 0.113 Uiso 1 1 calc R . .
H20B H 1.0052 0.9036 0.5939 0.113 Uiso 1 1 calc R . .
H20C H 0.8965 0.8773 0.6478 0.113 Uiso 1 1 calc R . .

loop_
_atom_site_aniso_label
_atom_site_aniso_U_11
_atom_site_aniso_U_22
_atom_site_aniso_U_33
_atom_site_aniso_U_23
_atom_site_aniso_U_13
_atom_site_aniso_U_12
Cr1 0.03020(17) 0.02966(17) 0.02718(17) 0.00272(14) 0.00137(15) -0.00017(16)
Cl1 0.0454(3) 0.0430(3) 0.0335(3) -0.0016(2) 0.0089(3) -0.0037(3)
Cl2 0.0548(4) 0.0340(3) 0.0509(3) 0.0039(3) 0.0021(3) -0.0086(3)
Cl3 0.0499(4) 0.0484(4) 0.0386(3) -0.0057(3) 0.0086(3) 0.0063(3)
N1 0.0336(10) 0.0360(10) 0.0331(10) 0.0060(8) 0.0027(9) -0.0004(8)
N2 0.0354(9) 0.0392(10) 0.0301(10) -0.0019(9) -0.0006(9) 0.0052(8)
N3 0.0343(9) 0.0310(10) 0.0334(10) 0.0009(9) 0.0011(8) 0.0007(9)
C1 0.0503(14) 0.0420(13) 0.0311(12) 0.0121(10) 0.0010(12) 0.0041(13)
C2 0.0465(13) 0.0367(13) 0.0289(12) -0.0004(10) -0.0002(11) 0.0098(11)
C3 0.0626(18) 0.0454(15) 0.0400(15) 0.0015(12) -0.0064(13) 0.0151(13)
C4 0.0513(18) 0.0623(18) 0.0564(18) 0.0018(15) -0.0142(14) 0.0230(15)
C5 0.0372(14) 0.073(2) 0.0641(19) -0.0138(17) -0.0082(14) 0.0138(15)
C6 0.0368(12) 0.0499(15) 0.0414(14) -0.0099(12) -0.0027(11) 0.0024(11)
C7 0.0364(14) 0.0752(19) 0.0567(17) 0.0047(16) 0.0032(14) -0.0081(14)
C8 0.0389(13) 0.0409(13) 0.0447(15) 0.0084(11) 0.0067(12) -0.0040(11)
C9 0.0331(12) 0.0337(12) 0.0423(13) -0.0010(10) 0.0035(11) 0.0004(10)
C10 0.0359(14) 0.0425(14) 0.0654(18) -0.0003(13) 0.0043(13) -0.0053(11)
C11 0.0335(13) 0.0509(16) 0.076(2) -0.0024(15) -0.0102(14) 0.0003(12)
C12 0.0483(15) 0.0432(15) 0.0509(16) -0.0010(12) -0.0165(13) 0.0076(12)
C13 0.0449(14) 0.0343(12) 0.0335(12) -0.0017(10) -0.0044(12) 0.0022(11)
C14 0.0565(17) 0.0587(17) 0.0436(15) 0.0167(13) -0.0113(13) -0.0003(14)
C15 0.0463(13) 0.0336(12) 0.0477(14) 0.0049(11) 0.0022(12) -0.0008(11)
C16 0.0397(13) 0.0392(14) 0.0568(16) 0.0014(12) -0.0035(12) -0.0035(11)
C17 0.0560(17) 0.0443(15) 0.0605(18) -0.0061(13) -0.0030(15) 0.0056(13)
C18 0.0558(18) 0.0442(15) 0.0530(17) -0.0006(13) 0.0052(14) 0.0034(13)
C19 0.092(2) 0.0437(16) 0.0617(19) -0.0023(14) 0.0061(19) -0.0009(17)
C20 0.088(3) 0.062(2) 0.076(2) -0.0155(18) -0.006(2) -0.0020(19)

loop_
_geom_bond_atom_site_label_1
_geom_bond_atom_site_label_2
_geom_bond_distance
_geom_bond_site_symmetry_2
_geom_bond_publ_flag
Cr1 N1 2.1381(19) . ?
Cr1 N3 2.1586(19) . ?
Cr1 N2 2.1573(19) . ?
Cr1 Cl2 2.3191(8) . ?
Cr1 Cl1 2.3202(7) . ?
Cr1 Cl3 2.3225(7) . ?
N1 C1 1.489(3) . ?
N1 C8 1.499(3) . ?
N1 C15 1.516(3) . ?
N2 C6 1.359(3) . ?
N2 C2 1.358(3) . ?
N3 C9 1.358(3) . ?
N3 C13 1.355(3) . ?
C1 C2 1.494(4) . ?
C2 C3 1.383(4) . ?
C3 C4 1.371(4) . ?
C4 C5 1.374(4) . ?
C5 C6 1.391(4) . ?
C6 C7 1.494(4) . ?
C8 C9 1.487(3) . ?
C9 C10 1.389(4) . ?
C10 C11 1.367(4) . ?
C11 C12 1.375(4) . ?
C12 C13 1.396(4) . ?
C13 C14 1.489(4) . ?
C15 C16 1.506(4) . ?
C16 C17 1.521(4) . ?
C17 C18 1.523(4) . ?
C18 C19 1.486(4) . ?
C19 C20 1.514(5) . ?
